data_7153252
loop_
_publ_author_name
'Afarinkia, Kamyar'
'Royappa, Martin'
'Scowen, Ian J.'
'Steed, Jonathan W.'
'Yu, Hiu-Wan'

_publ_section_title
;
 A synthesis of oligomeric alpha-hydroxy phenylphosphinates and a study of
 the conformational preferences of the dimers.
;
_journal_issue 3
_journal_name_full 'Organic &amp; biomolecular chemistry'
_journal_page_first 600
_journal_page_last 606
_journal_paper_doi 10.1039/b917737j
_journal_volume 8
_journal_year 2010
_chemical_formula_sum 'C23 H34 O5 P2'
_chemical_formula_weight 452.44
_chemical_name_common '04srv178 - HY/5/35-Fr50-r'
_chemical_name_systematic
;
?
;
_space_group_IT_number 148
_symmetry_cell_setting trigonal
_symmetry_space_group_name_Hall '-R 3'
_symmetry_space_group_name_H-M 'R -3 :H'
_atom_sites_solution_hydrogens geom
_atom_sites_solution_primary direct
_atom_sites_solution_secondary difmap
_audit_creation_method SHELXL-97
_cell_angle_alpha 90.00
_cell_angle_beta 90.00
_cell_angle_gamma 120.00
_cell_formula_units_Z 18
_cell_length_a 20.3573(4)
_cell_length_b 20.3573(4)
_cell_length_c 31.9361(12)
_cell_measurement_temperature 120(2)
_cell_volume 11461.8(5)
_computing_cell_refinement 'SMART V5.625 (Bruker, 2001)'
_computing_data_collection 'SMART V5.625 (Bruker, 2001)'
_computing_data_reduction 'SAINT+ NT V6.22 (Bruker, 2001)'
_computing_molecular_graphics 'XSeed interface to POVRay'
_computing_publication_material 'CIFTAB (Sheldrick, 1997)'
_computing_structure_refinement 'SHELXL-97 (Sheldrick, 1997)'
_computing_structure_solution 'SHELXS-97 (Sheldrick, 1990)'
_diffrn_ambient_temperature 120(2)
_diffrn_measured_fraction_theta_full 0.999
_diffrn_measured_fraction_theta_max 0.999
_diffrn_measurement_method \w
_diffrn_radiation_monochromator graphite
_diffrn_radiation_source 'fine-focus sealed tube'
_diffrn_radiation_type MoK\a
_diffrn_radiation_wavelength 0.71073
_diffrn_reflns_av_R_equivalents 0.0444
_diffrn_reflns_av_sigmaI/netI 0.0276
_diffrn_reflns_limit_h_max 26
_diffrn_reflns_limit_h_min -26
_diffrn_reflns_limit_k_max 26
_diffrn_reflns_limit_k_min -26
_diffrn_reflns_limit_l_max 41
_diffrn_reflns_limit_l_min -41
_diffrn_reflns_number 40132
_diffrn_reflns_theta_full 27.50
_diffrn_reflns_theta_max 27.50
_diffrn_reflns_theta_min 1.72
_diffrn_standards_decay_% 0
_diffrn_standards_number 0
_exptl_absorpt_coefficient_mu 0.199
_exptl_absorpt_correction_type none
_exptl_crystal_colour colourless
_exptl_crystal_density_diffrn 1.180
_exptl_crystal_density_method 'not measured'
_exptl_crystal_description needle
_exptl_crystal_F_000 4356
_refine_diff_density_max 0.340
_refine_diff_density_min -0.317
_refine_diff_density_rms 0.041
_refine_ls_extinction_method none
_refine_ls_goodness_of_fit_ref 1.046
_refine_ls_hydrogen_treatment mixed
_refine_ls_matrix_type full
_refine_ls_number_parameters 326
_refine_ls_number_reflns 5866
_refine_ls_number_restraints 0
_refine_ls_restrained_S_all 1.046
_refine_ls_R_factor_all 0.0637
_refine_ls_R_factor_gt 0.0455
_refine_ls_shift/su_max 0.003
_refine_ls_shift/su_mean 0.000
_refine_ls_structure_factor_coef Fsqd
_refine_ls_weighting_details 'calc w=1/[\s^2^(Fo^2^)+(0.0406P)^2^+16.7743P] where P=(Fo^2^+2Fc^2^)/3'
_refine_ls_weighting_scheme calc
_refine_ls_wR_factor_gt 0.1010
_refine_ls_wR_factor_ref 0.1088
_reflns_number_gt 4616
_reflns_number_total 5866
_reflns_threshold_expression >2sigma(I)
_cod_data_source_file b917737j.txt
_cod_data_source_block C:\Documents
_cod_original_sg_symbol_H-M R-3
_cod_database_code 7153252

loop_
_symmetry_equiv_pos_as_xyz
'x, y, z'
'-y, x-y, z'
'-x+y, -x, z'
'x+2/3, y+1/3, z+1/3'
'-y+2/3, x-y+1/3, z+1/3'
'-x+y+2/3, -x+1/3, z+1/3'
'x+1/3, y+2/3, z+2/3'
'-y+1/3, x-y+2/3, z+2/3'
'-x+y+1/3, -x+2/3, z+2/3'
'-x, -y, -z'
'y, -x+y, -z'
'x-y, x, -z'
'-x+2/3, -y+1/3, -z+1/3'
'y+2/3, -x+y+1/3, -z+1/3'
'x-y+2/3, x+1/3, -z+1/3'
'-x+1/3, -y+2/3, -z+2/3'
'y+1/3, -x+y+2/3, -z+2/3'
'x-y+1/3, x+2/3, -z+2/3'

loop_
_atom_site_label
_atom_site_type_symbol
_atom_site_fract_x
_atom_site_fract_y
_atom_site_fract_z
_atom_site_U_iso_or_equiv
_atom_site_adp_type
_atom_site_occupancy
_atom_site_symmetry_multiplicity
_atom_site_calc_flag
_atom_site_refinement_flags
_atom_site_disorder_assembly
_atom_site_disorder_group
P1 P 0.54071(3) 1.01576(3) 0.103792(15) 0.03350(12) Uani 1 1 d . A .
O1 O 0.55596(9) 1.03949(8) 0.14808(4) 0.0491(4) Uani 1 1 d . . .
C1 C 0.44429(10) 0.98242(10) 0.08947(6) 0.0325(4) Uani 1 1 d . . .
P2 P 0.71015(2) 0.98948(3) 0.078080(14) 0.03118(12) Uani 1 1 d . . .
O2 O 0.59147(8) 1.07926(7) 0.07096(5) 0.0458(3) Uani 1 1 d . . .
C2 C 0.42215(12) 0.97527(13) 0.04779(6) 0.0460(5) Uani 1 1 d . . .
H2 H 0.4589 0.9888 0.0263 0.055 Uiso 1 1 calc R . .
O3 O 0.63719(6) 0.96489(6) 0.10697(4) 0.0306(3) Uani 1 1 d . A .
C3 C 0.34735(13) 0.94874(14) 0.03742(7) 0.0546(6) Uani 1 1 d . . .
H3 H 0.3325 0.9436 0.0089 0.066 Uiso 1 1 calc R . .
O4 O 0.69222(8) 0.96418(8) 0.03446(4) 0.0437(3) Uani 1 1 d . A .
C4 C 0.29421(12) 0.92970(12) 0.06870(8) 0.0520(6) Uani 1 1 d . . .
H4 H 0.2426 0.9116 0.0616 0.062 Uiso 1 1 calc R . .
O5 O 0.71102(11) 0.87470(11) 0.11173(7) 0.0362(7) Uani 0.612(4) 1 d P A 1
H5A H 0.7127 0.8559 0.1349 0.043 Uiso 0.612(4) 1 calc PR A 1
C5 C 0.31538(12) 0.93677(11) 0.11019(7) 0.0477(5) Uani 1 1 d . . .
H5 H 0.2784 0.9236 0.1316 0.057 Uiso 1 1 calc R . .
C6 C 0.38978(11) 0.96279(10) 0.12066(6) 0.0376(4) Uani 1 1 d . . .
H6 H 0.4041 0.9674 0.1493 0.045 Uiso 1 1 calc R . .
C7 C 0.60282(17) 1.15561(13) 0.07613(10) 0.0757(8) Uani 1 1 d . . .
H7A H 0.6240 1.1756 0.1042 0.091 Uiso 1 1 calc R . .
H7B H 0.5538 1.1545 0.0734 0.091 Uiso 1 1 calc R . .
C8 C 0.65554(16) 1.20422(15) 0.04360(11) 0.0831(9) Uani 1 1 d . . .
H8A H 0.7025 1.2021 0.0452 0.125 Uiso 1 1 calc R . .
H8B H 0.6670 1.2566 0.0478 0.125 Uiso 1 1 calc R . .
H8C H 0.6323 1.1865 0.0160 0.125 Uiso 1 1 calc R . .
C9 C 0.56355(9) 0.94286(9) 0.08919(6) 0.0300(4) Uani 1 1 d . . .
H9 H 0.5662 0.9407 0.0580 0.036 Uiso 1 1 calc R A .
C10 C 0.50668(10) 0.86512(10) 0.10581(7) 0.0377(4) Uani 1 1 d . A .
H10A H 0.4551 0.8537 0.0977 0.045 Uiso 1 1 calc R . .
H10B H 0.5092 0.8663 0.1368 0.045 Uiso 1 1 calc R . .
C11 C 0.51907(11) 0.80134(11) 0.09011(8) 0.0524(6) Uani 1 1 d . . .
H11 H 0.5723 0.8150 0.0970 0.063 Uiso 1 1 calc R A .
C12 C 0.46594(13) 0.72861(12) 0.11330(11) 0.0799(10) Uani 1 1 d . A .
H12A H 0.4731 0.7374 0.1435 0.120 Uiso 1 1 calc R . .
H12B H 0.4771 0.6887 0.1053 0.120 Uiso 1 1 calc R . .
H12C H 0.4133 0.7127 0.1060 0.120 Uiso 1 1 calc R . .
C13 C 0.5090(2) 0.79075(17) 0.04326(11) 0.0927(10) Uani 1 1 d . A .
H13A H 0.4578 0.7796 0.0356 0.139 Uiso 1 1 calc R . .
H13B H 0.5161 0.7485 0.0347 0.139 Uiso 1 1 calc R . .
H13C H 0.5465 0.8373 0.0291 0.139 Uiso 1 1 calc R . .
C14 C 0.76608(10) 1.09052(10) 0.08327(6) 0.0358(4) Uani 1 1 d . A .
C15 C 0.76200(12) 1.12781(11) 0.11861(7) 0.0471(5) Uani 1 1 d . . .
H15 H 0.7277 1.1001 0.1405 0.056 Uiso 1 1 calc R A .
C16 C 0.80813(13) 1.20570(13) 0.12184(8) 0.0597(6) Uani 1 1 d . A .
H16 H 0.8055 1.2316 0.1460 0.072 Uiso 1 1 calc R . .
C17 C 0.85806(13) 1.24577(13) 0.08989(10) 0.0637(7) Uani 1 1 d . . .
H17 H 0.8899 1.2991 0.0924 0.076 Uiso 1 1 calc R A .
C18 C 0.86214(12) 1.20971(13) 0.05492(9) 0.0597(7) Uani 1 1 d . A .
H18 H 0.8965 1.2380 0.0331 0.072 Uiso 1 1 calc R . .
C19 C 0.81633(11) 1.13199(12) 0.05103(7) 0.0471(5) Uani 1 1 d . . .
H19 H 0.8190 1.1069 0.0266 0.056 Uiso 1 1 calc R A .
C20 C 0.7582(4) 0.9525(4) 0.11295(14) 0.0276(12) Uani 0.612(4) 1 d P A 1
H20 H 0.7578 0.9701 0.1421 0.033 Uiso 0.612(4) 1 calc PR A 1
C21 C 0.8391(3) 0.9797(4) 0.1008(2) 0.0571(15) Uani 0.612(4) 1 d P A 1
H21 H 0.8665 1.0363 0.0992 0.069 Uiso 0.612(4) 1 calc PR A 1
C22 C 0.8751(2) 0.9565(3) 0.1360(2) 0.0835(19) Uani 0.612(4) 1 d P A 1
H22A H 0.8684 0.9758 0.1628 0.125 Uiso 0.612(4) 1 calc PR A 1
H22B H 0.9293 0.9779 0.1304 0.125 Uiso 0.612(4) 1 calc PR A 1
H22C H 0.8504 0.9011 0.1372 0.125 Uiso 0.612(4) 1 calc PR A 1
C23 C 0.8456(5) 0.9495(5) 0.0594(2) 0.094(3) Uani 0.612(4) 1 d P A 1
H23A H 0.8219 0.8942 0.0610 0.141 Uiso 0.612(4) 1 calc PR A 1
H23B H 0.8992 0.9715 0.0520 0.141 Uiso 0.612(4) 1 calc PR A 1
H23C H 0.8199 0.9630 0.0380 0.141 Uiso 0.612(4) 1 calc PR A 1
O5A O 0.7675(2) 0.9611(2) 0.14372(13) 0.0398(11) Uani 0.388(4) 1 d P A 2
H5B H 0.7427 0.9819 0.1511 0.048 Uiso 0.388(4) 1 calc PR A 2
C22A C 0.8313(7) 0.9402(7) 0.0373(3) 0.063(2) Uani 0.388(4) 1 d P A 2
H22D H 0.7981 0.8852 0.0346 0.095 Uiso 0.388(4) 1 calc PR A 2
H22E H 0.8822 0.9545 0.0271 0.095 Uiso 0.388(4) 1 calc PR A 2
H22F H 0.8108 0.9662 0.0206 0.095 Uiso 0.388(4) 1 calc PR A 2
C21A C 0.8357(5) 0.9622(6) 0.0816(3) 0.046(2) Uani 0.388(4) 1 d P A 2
H21A H 0.8707 1.0182 0.0838 0.056 Uiso 0.388(4) 1 calc PR A 2
C23A C 0.8695(5) 0.9218(7) 0.1078(3) 0.085(3) Uani 0.388(4) 1 d P A 2
H23D H 0.8393 0.8669 0.1033 0.128 Uiso 0.388(4) 1 calc PR A 2
H23E H 0.8684 0.9329 0.1376 0.128 Uiso 0.388(4) 1 calc PR A 2
H23F H 0.9219 0.9400 0.0991 0.128 Uiso 0.388(4) 1 calc PR A 2
C20A C 0.7558(7) 0.9433(8) 0.0988(2) 0.038(2) Uani 0.388(4) 1 d P A 2
H20A H 0.7208 0.8874 0.0959 0.045 Uiso 0.388(4) 1 calc PR A 2

loop_
_atom_site_aniso_label
_atom_site_aniso_U_11
_atom_site_aniso_U_22
_atom_site_aniso_U_33
_atom_site_aniso_U_23
_atom_site_aniso_U_13
_atom_site_aniso_U_12
P1 0.0353(3) 0.0284(2) 0.0389(3) 0.00564(19) 0.00519(19) 0.0175(2)
O1 0.0642(10) 0.0446(8) 0.0474(8) -0.0067(6) -0.0077(7) 0.0338(8)
C1 0.0363(9) 0.0320(9) 0.0363(9) 0.0103(7) 0.0104(7) 0.0225(8)
P2 0.0228(2) 0.0323(2) 0.0346(2) 0.00851(19) 0.00260(18) 0.01097(18)
O2 0.0396(7) 0.0315(7) 0.0653(9) 0.0160(6) 0.0139(7) 0.0171(6)
C2 0.0445(11) 0.0641(14) 0.0364(10) 0.0186(9) 0.0138(9) 0.0325(11)
O3 0.0225(6) 0.0306(6) 0.0333(6) 0.0067(5) 0.0021(5) 0.0092(5)
C3 0.0487(13) 0.0681(15) 0.0506(12) 0.0195(11) -0.0015(10) 0.0319(12)
O4 0.0390(7) 0.0518(8) 0.0387(7) 0.0025(6) 0.0049(6) 0.0215(7)
C4 0.0348(11) 0.0460(12) 0.0816(17) 0.0177(11) 0.0085(11) 0.0250(10)
O5 0.0315(11) 0.0268(11) 0.0487(13) 0.0055(9) -0.0030(9) 0.0133(9)
C5 0.0405(11) 0.0370(11) 0.0659(14) 0.0083(10) 0.0240(10) 0.0196(9)
C6 0.0437(11) 0.0289(9) 0.0399(10) 0.0065(8) 0.0162(8) 0.0181(8)
C7 0.0783(18) 0.0352(12) 0.117(2) 0.0227(14) 0.0303(17) 0.0314(13)
C8 0.0662(17) 0.0483(15) 0.132(3) 0.0387(16) 0.0200(17) 0.0264(13)
C9 0.0223(8) 0.0299(9) 0.0377(9) 0.0027(7) 0.0006(7) 0.0131(7)
C10 0.0229(8) 0.0265(9) 0.0626(12) 0.0049(8) 0.0021(8) 0.0114(7)
C11 0.0258(9) 0.0280(10) 0.1025(19) -0.0100(11) -0.0061(10) 0.0127(8)
C12 0.0346(12) 0.0276(11) 0.175(3) 0.0101(15) -0.0051(15) 0.0138(9)
C13 0.096(2) 0.0644(18) 0.117(3) -0.0458(18) -0.015(2) 0.0398(17)
C14 0.0244(8) 0.0331(9) 0.0421(10) 0.0123(8) -0.0010(7) 0.0086(7)
C15 0.0396(11) 0.0371(11) 0.0518(12) 0.0056(9) -0.0022(9) 0.0096(9)
C16 0.0501(13) 0.0399(12) 0.0772(16) -0.0068(11) -0.0155(12) 0.0136(11)
C17 0.0379(12) 0.0319(11) 0.102(2) 0.0178(13) -0.0167(13) 0.0030(9)
C18 0.0327(11) 0.0490(13) 0.0799(17) 0.0344(13) 0.0029(11) 0.0073(10)
C19 0.0301(10) 0.0493(12) 0.0528(12) 0.0212(10) 0.0040(9) 0.0131(9)
C20 0.0194(16) 0.032(2) 0.021(3) 0.010(2) -0.005(2) 0.0049(15)
C21 0.029(2) 0.055(3) 0.086(5) 0.029(3) 0.014(3) 0.019(2)
C22 0.0238(18) 0.076(4) 0.143(5) 0.045(3) -0.002(3) 0.020(2)
C23 0.081(5) 0.138(7) 0.100(7) 0.035(6) 0.048(5) 0.082(5)
O5A 0.036(2) 0.036(2) 0.047(3) 0.0039(16) -0.0011(17) 0.0176(16)
C22A 0.056(5) 0.077(5) 0.066(6) 0.002(5) 0.021(5) 0.040(4)
C21A 0.036(4) 0.070(6) 0.046(6) 0.011(4) 0.012(4) 0.036(4)
C23A 0.068(5) 0.131(9) 0.093(6) 0.027(6) 0.012(5) 0.076(6)
C20A 0.036(3) 0.056(5) 0.012(4) 0.003(4) -0.007(4) 0.016(3)

loop_
_atom_type_symbol
_atom_type_description
_atom_type_scat_dispersion_real
_atom_type_scat_dispersion_imag
_atom_type_scat_source
C C 0.0033 0.0016 'International Tables Vol C Tables 4.2.6.8 and 6.1.1.4'
H H 0.0000 0.0000 'International Tables Vol C Tables 4.2.6.8 and 6.1.1.4'
O O 0.0106 0.0060 'International Tables Vol C Tables 4.2.6.8 and 6.1.1.4'
P P 0.1023 0.0942 'International Tables Vol C Tables 4.2.6.8 and 6.1.1.4'

loop_
_geom_angle_atom_site_label_1
_geom_angle_atom_site_label_2
_geom_angle_atom_site_label_3
_geom_angle
O1 P1 O2 115.03(9)
O1 P1 C1 112.38(9)
O2 P1 C1 106.58(8)
O1 P1 C9 114.45(8)
O2 P1 C9 99.64(8)
C1 P1 C9 107.71(8)
C2 C1 C6 119.01(18)
C2 C1 P1 121.48(14)
C6 C1 P1 119.50(15)
O4 P2 O3 114.10(7)
O4 P2 C20A 106.1(3)
O3 P2 C20A 105.8(4)
O4 P2 C14 113.24(8)
O3 P2 C14 105.26(8)
C20A P2 C14 112.2(4)
O4 P2 C20 120.82(18)
O3 P2 C20 96.94(19)
C20A P2 C20 14.8(3)
C14 P2 C20 104.31(19)
C7 O2 P1 119.04(15)
C3 C2 C1 120.56(18)
C9 O3 P2 121.70(10)
C2 C3 C4 119.6(2)
C3 C4 C5 120.5(2)
C6 C5 C4 120.11(18)
C5 C6 C1 120.23(19)
O2 C7 C8 108.1(2)
O3 C9 C10 108.54(13)
O3 C9 P1 107.05(11)
C10 C9 P1 112.82(12)
C9 C10 C11 114.12(16)
C13 C11 C12 111.3(2)
C13 C11 C10 112.2(2)
C12 C11 C10 109.21(19)
C15 C14 C19 119.68(18)
C15 C14 P2 121.76(14)
C19 C14 P2 118.55(16)
C16 C15 C14 119.7(2)
C17 C16 C15 119.9(2)
C18 C17 C16 120.8(2)
C17 C18 C19 120.2(2)
C18 C19 C14 119.7(2)
O5 C20 C21 114.9(5)
O5 C20 P2 103.9(3)
C21 C20 P2 113.3(4)
C23 C21 C20 112.5(5)
C23 C21 C22 111.6(6)
C20 C21 C22 107.5(5)
C22A C21A C23A 109.4(8)
C22A C21A C20A 111.4(8)
C23A C21A C20A 111.0(8)
O5A C20A C21A 105.2(8)
O5A C20A P2 107.5(8)
C21A C20A P2 119.9(8)

loop_
_geom_bond_atom_site_label_1
_geom_bond_atom_site_label_2
_geom_bond_distance
P1 O1 1.4766(15)
P1 O2 1.5820(13)
P1 C1 1.7863(19)
P1 C9 1.8236(17)
C1 C2 1.390(3)
C1 C6 1.393(2)
P2 O4 1.4666(14)
P2 O3 1.6013(12)
P2 C20A 1.750(14)
P2 C14 1.7924(19)
P2 C20 1.871(6)
O2 C7 1.462(3)
C2 C3 1.377(3)
O3 C9 1.4487(19)
C3 C4 1.378(3)
C4 C5 1.379(3)
O5 C20 1.382(6)
C5 C6 1.373(3)
C7 C8 1.466(4)
C9 C10 1.515(2)
C10 C11 1.526(3)
C11 C13 1.511(4)
C11 C12 1.520(3)
C14 C15 1.386(3)
C14 C19 1.398(3)
C15 C16 1.385(3)
C16 C17 1.382(4)
C17 C18 1.362(4)
C18 C19 1.383(3)
C20 C21 1.503(9)
C21 C23 1.491(8)
C21 C22 1.538(8)
O5A C20A 1.468(7)
C22A C21A 1.474(11)
C21A C23A 1.555(12)
C21A C20A 1.571(16)

loop_
_geom_hbond_atom_site_label_D
_geom_hbond_atom_site_label_H
_geom_hbond_atom_site_label_A
_geom_hbond_distance_DH
_geom_hbond_distance_HA
_geom_hbond_distance_DA
_geom_hbond_angle_DHA
_geom_hbond_site_symmetry_A
O5 H5A O1 0.84 1.77 2.606(3) 173.0 14_455
O5A H5B O3 0.84 2.44 2.937(4) 118.4 .
